data_4103185
loop_
_publ_author_name
'Jennifer K. Schnobrich'
'Olivier Lebel'
'Katie A. Cychosz'
'Anne Dailly'
'Antek G. Wong-Foy'
'Adam J. Matzger'

_publ_section_title
;
 Linker-Directed Vertex Desymmetrization for the Production of
 Coordination Polymers with High Porosity
;
_journal_name_full 'Journal of the American Chemical Society'
_journal_page_first 13941
_journal_page_last 13948
_journal_paper_doi 10.1021/ja107423k
_journal_volume 132
_journal_year 2010
_chemical_formula_moiety 'C42 H22 Cu3 O15'
_chemical_formula_sum 'C42 H22 Cu3 O15'
_chemical_formula_weight 957.22
_chemical_name_common UMCM-151
_chemical_name_systematic
; 
 ? 
;
_space_group_IT_number 71
_symmetry_cell_setting orthorhombic
_symmetry_Int_Tables_number 71
_symmetry_space_group_name_Hall '-I 2 2'
_symmetry_space_group_name_H-M 'I m m m'
_atom_sites_solution_hydrogens geom
_atom_sites_solution_primary direct
_atom_sites_solution_secondary difmap
_audit_creation_method SHELXL-97
_cell_angle_alpha 90.00
_cell_angle_beta 90.00
_cell_angle_gamma 90.00
_cell_formula_units_Z 8
_cell_length_a 24.6055(17)
_cell_length_b 33.271(2)
_cell_length_c 33.271(2)
_cell_measurement_reflns_used 10198
_cell_measurement_temperature 253(2)
_cell_measurement_theta_max 55.39
_cell_measurement_theta_min 8.72
_cell_volume 27237(3)
_computing_cell_refinement Twinsolve
_computing_data_collection 'CrystalClear (Version 2.0)'
_computing_data_reduction 'CrystalClear (Version 2.0) '
_computing_molecular_graphics 'Crystal Structure (Version 4.0)'
_computing_structure_refinement 'SHELXL-97 (Sheldrick, 1997)'
_computing_structure_solution 'SHELXS-97 (Sheldrick, 1990)'
_diffrn_ambient_temperature 253(2)
_diffrn_detector_area_resol_mean 10.0
_diffrn_measured_fraction_theta_full 0.890
_diffrn_measured_fraction_theta_max 0.890
_diffrn_measurement_device_type 'Rigaku R-AXIS RAPID imaging plate'
_diffrn_measurement_method \w
_diffrn_radiation_monochromator graphite
_diffrn_radiation_source 'fine-focus sealed tube'
_diffrn_radiation_type CuK\a
_diffrn_radiation_wavelength 1.54178
_diffrn_reflns_av_R_equivalents 0.235
_diffrn_reflns_av_sigmaI/netI 0.029
_diffrn_reflns_limit_h_max 28
_diffrn_reflns_limit_h_min 0
_diffrn_reflns_limit_k_max 37
_diffrn_reflns_limit_k_min 0
_diffrn_reflns_limit_l_max 38
_diffrn_reflns_limit_l_min 0
_diffrn_reflns_number 32369
_diffrn_reflns_theta_full 70.17
_diffrn_reflns_theta_max 70.17
_diffrn_reflns_theta_min 8.72
_exptl_absorpt_coefficient_mu 0.727
_exptl_absorpt_correction_T_max 0.8987
_exptl_absorpt_correction_T_min 0.8114
_exptl_absorpt_correction_type empirical
_exptl_absorpt_process_details
;
   Shape and scale corrections using equivalent reflections.
   Shape function based on spherical harmonics.
   Highest even and odd order for spherical harmonics:  4  and  1
   Laue group:  4/mmm
   Friedel opposites are equivalent.
;
_exptl_crystal_colour blue
_exptl_crystal_density_diffrn 0.467
_exptl_crystal_density_method 'not measured'
_exptl_crystal_description chunk
_exptl_crystal_F_000 3848
_exptl_crystal_size_max 0.30
_exptl_crystal_size_mid 0.20
_exptl_crystal_size_min 0.15
_platon_squeeze_details
;
;
_refine_diff_density_max 1.247
_refine_diff_density_min -1.351
_refine_diff_density_rms 0.085
_refine_ls_extinction_method none
_refine_ls_goodness_of_fit_ref 1.140
_refine_ls_hydrogen_treatment riding
_refine_ls_matrix_type full
_refine_ls_number_parameters 288
_refine_ls_number_reflns 12271
_refine_ls_number_restraints 0
_refine_ls_restrained_S_all 1.140
_refine_ls_R_factor_all 0.1744
_refine_ls_R_factor_gt 0.1327
_refine_ls_shift/su_max 0.000
_refine_ls_shift/su_mean 0.000
_refine_ls_structure_factor_coef Fsqd
_refine_ls_weighting_details 'calc w=1/[\s^2^(Fo^2^)+(0.2000P)^2^+0.0000P] where P=(Fo^2^+2Fc^2^)/3'
_refine_ls_weighting_scheme calc
_refine_ls_wR_factor_gt 0.3493
_refine_ls_wR_factor_ref 0.3785
_reflns_number_gt 5264
_reflns_number_total 12271
_reflns_threshold_expression >2sigma(I)
_cod_data_source_file ja107423k_si_001_1.cif
_cod_data_source_block UMCM-151
_cod_database_code 4103185

loop_
_symmetry_equiv_pos_as_xyz
'x, y, z'
'-x, y, z'
'x, -y, z'
'-x, -y, z'
'x+1/2, y+1/2, z+1/2'
'-x+1/2, y+1/2, z+1/2'
'x+1/2, -y+1/2, z+1/2'
'-x+1/2, -y+1/2, z+1/2'
'-x, -y, -z'
'x, -y, -z'
'-x, y, -z'
'x, y, -z'
'-x+1/2, -y+1/2, -z+1/2'
'x+1/2, -y+1/2, -z+1/2'
'-x+1/2, y+1/2, -z+1/2'
'x+1/2, y+1/2, -z+1/2'

loop_
_atom_site_label
_atom_site_type_symbol
_atom_site_fract_x
_atom_site_fract_y
_atom_site_fract_z
_atom_site_U_iso_or_equiv
_atom_site_adp_type
_atom_site_occupancy
_atom_site_symmetry_multiplicity
_atom_site_calc_flag
_atom_site_refinement_flags
Cu1 Cu 0.5000 0.5000 0.03981(5) 0.0886(6) Uani 1 4 d S
Cu2 Cu 0.30020(4) 0.23796(3) 0.25455(3) 0.1027(4) Uani 1 1 d .
Cu3 Cu 0.0000 0.03987(4) 0.0000 0.0849(6) Uani 1 4 d S
O1 O 0.5000 0.5000 0.1034(3) 0.139(3) Uani 1 4 d S
O2 O 0.44423(19) 0.45765(11) 0.03392(12) 0.1026(13) Uani 1 1 d .
O3 O 0.2770(3) 0.21345(14) 0.30396(12) 0.1174(17) Uani 1 1 d .
O4 O 0.3856(2) 0.21532(18) 0.25996(18) 0.167(2) Uani 1 1 d .
O5 O 0.3113(2) 0.28943(15) 0.28178(17) 0.1266(18) Uani 1 1 d .
O6 O 0.3109(3) 0.26737(17) 0.20378(17) 0.1411(19) Uani 1 1 d .
O7 O 0.2733(3) 0.19060(12) 0.22443(14) 0.1241(16) Uani 1 1 d .
O8 O 0.0000 0.1037(2) 0.0000 0.138(3) Uani 1 4 d S
O9 O 0.05450(17) 0.03408(11) 0.04225(11) 0.1002(12) Uani 1 1 d .
C1 C 0.4290(4) 0.4453(2) 0.0000 0.093(2) Uani 1 2 d S
C2 C 0.3911(4) 0.4109(2) 0.0000 0.090(2) Uani 1 2 d S
C3 C 0.3755(3) 0.39472(18) 0.03508(19) 0.107(2) Uani 1 1 d .
H3 H 0.3907 0.4043 0.0592 0.128 Uiso 1 1 calc R
C4 C 0.3352(3) 0.36239(17) 0.03638(19) 0.1009(19) Uani 1 1 d .
C5 C 0.3163(4) 0.3453(3) 0.0000 0.105(3) Uani 1 2 d S
H5 H 0.2920 0.3235 0.0000 0.126 Uiso 1 2 calc SR
C6 C 0.3165(3) 0.3437(2) 0.0749(2) 0.102(2) Uani 1 1 d .
C7 C 0.2664(4) 0.3337(2) 0.0835(2) 0.141(3) Uani 1 1 d .
H7 H 0.2393 0.3389 0.0643 0.169 Uiso 1 1 calc R
C8 C 0.2514(4) 0.3161(2) 0.1187(2) 0.141(3) Uani 1 1 d .
H8 H 0.2145 0.3110 0.1241 0.169 Uiso 1 1 calc R
C9 C 0.2899(4) 0.3058(2) 0.1460(2) 0.119(2) Uani 1 1 d .
C10 C 0.3423(4) 0.3143(2) 0.1390(2) 0.134(3) Uani 1 1 d .
H10 H 0.3687 0.3081 0.1585 0.161 Uiso 1 1 calc R
C11 C 0.3582(4) 0.3324(2) 0.1021(3) 0.141(3) Uani 1 1 d .
H11 H 0.3950 0.3367 0.0959 0.169 Uiso 1 1 calc R
C12 C 0.2704(5) 0.28672(19) 0.1857(2) 0.117(3) Uani 1 1 d .
C13 C 0.2245(4) 0.1865(3) 0.2117(2) 0.103(2) Uani 1 1 d .
C14 C 0.2111(4) 0.1471(2) 0.1910(2) 0.112(2) Uani 1 1 d .
C15 C 0.1601(3) 0.1418(2) 0.1761(2) 0.131(3) Uani 1 1 d .
H15 H 0.1348 0.1629 0.1779 0.158 Uiso 1 1 calc R
C16 C 0.1451(3) 0.1063(2) 0.1586(2) 0.124(2) Uani 1 1 d .
H16 H 0.1095 0.1028 0.1490 0.149 Uiso 1 1 calc R
C17 C 0.1827(3) 0.07545(18) 0.1552(2) 0.104(2) Uani 1 1 d .
C18 C 0.2359(4) 0.08075(18) 0.1695(2) 0.130(3) Uani 1 1 d .
H18 H 0.2619 0.0603 0.1666 0.156 Uiso 1 1 calc R
C19 C 0.2493(3) 0.1165(2) 0.1878(2) 0.130(3) Uani 1 1 d .
H19 H 0.2845 0.1202 0.1981 0.156 Uiso 1 1 calc R
C20 C 0.1833(4) 0.0000 0.1531(3) 0.119(3) Uani 1 2 d S
H20 H 0.2064 0.0000 0.1755 0.143 Uiso 1 2 calc SR
C21 C 0.1650(3) 0.03731(18) 0.1354(2) 0.114(2) Uani 1 1 d .
C22 C 0.1304(2) 0.03514(17) 0.10351(19) 0.0953(18) Uani 1 1 d .
H22 H 0.1186 0.0593 0.0916 0.114 Uiso 1 1 calc R
C23 C 0.1121(4) 0.0000 0.0881(3) 0.100(3) Uani 1 2 d S
C24 C 0.0741(3) 0.0000 0.0526(2) 0.084(2) Uani 1 2 d S

loop_
_atom_site_aniso_label
_atom_site_aniso_U_11
_atom_site_aniso_U_22
_atom_site_aniso_U_33
_atom_site_aniso_U_23
_atom_site_aniso_U_13
_atom_site_aniso_U_12
Cu1 0.1279(14) 0.0726(10) 0.0654(10) 0.000 0.000 0.000
Cu2 0.1341(9) 0.0814(7) 0.0925(7) 0.0014(4) -0.0022(5) -0.0211(5)
Cu3 0.1114(13) 0.0544(9) 0.0890(11) 0.000 0.000 0.000
O1 0.152(8) 0.194(10) 0.070(6) 0.000 0.000 0.000
O2 0.149(4) 0.078(2) 0.081(3) 0.0002(19) -0.011(3) -0.022(2)
O3 0.171(5) 0.119(4) 0.063(3) 0.010(2) 0.023(3) -0.039(3)
O4 0.179(5) 0.141(5) 0.181(5) 0.007(4) -0.023(4) 0.034(4)
O5 0.132(4) 0.083(3) 0.164(5) 0.018(3) -0.036(4) -0.004(3)
O6 0.187(5) 0.133(4) 0.103(4) 0.011(3) 0.025(4) -0.039(4)
O7 0.181(5) 0.089(3) 0.103(3) -0.019(3) 0.011(4) -0.015(3)
O8 0.166(8) 0.072(5) 0.176(10) 0.000 0.000 0.000
O9 0.135(3) 0.083(3) 0.083(3) -0.007(2) -0.043(2) 0.008(2)
C1 0.097(6) 0.072(5) 0.108(8) 0.000 0.000 -0.015(4)
C2 0.127(7) 0.079(5) 0.063(5) 0.000 0.000 -0.030(5)
C3 0.147(6) 0.089(4) 0.086(4) -0.010(3) 0.010(4) -0.022(4)
C4 0.126(5) 0.077(4) 0.100(5) -0.007(3) -0.003(4) -0.041(4)
C5 0.115(7) 0.113(7) 0.087(6) 0.000 0.000 -0.032(6)
C6 0.113(5) 0.117(5) 0.075(4) 0.004(4) 0.003(4) -0.045(4)
C7 0.175(8) 0.149(7) 0.099(6) 0.040(5) -0.002(5) -0.026(6)
C8 0.160(7) 0.153(7) 0.111(6) 0.050(5) -0.024(6) -0.062(6)
C9 0.179(8) 0.091(5) 0.087(5) -0.009(4) 0.005(5) -0.049(5)
C10 0.193(9) 0.116(6) 0.094(5) 0.024(4) -0.020(6) -0.037(6)
C11 0.180(8) 0.129(6) 0.113(6) 0.015(5) 0.020(6) -0.044(6)
C12 0.194(9) 0.069(4) 0.087(5) 0.030(3) 0.004(6) -0.016(5)
C13 0.104(6) 0.119(6) 0.086(5) -0.001(4) -0.022(4) -0.035(5)
C14 0.169(7) 0.081(4) 0.086(4) 0.000(3) -0.013(5) -0.055(5)
C15 0.165(7) 0.084(4) 0.145(7) -0.040(4) -0.041(5) -0.002(4)
C16 0.122(6) 0.114(6) 0.136(6) -0.002(5) -0.055(5) -0.007(5)
C17 0.137(6) 0.071(4) 0.103(5) -0.006(3) -0.034(4) 0.002(4)
C18 0.163(7) 0.077(4) 0.150(7) -0.029(4) -0.043(6) 0.007(4)
C19 0.127(6) 0.088(5) 0.176(8) -0.029(5) -0.053(5) 0.013(4)
C20 0.127(8) 0.098(7) 0.132(9) 0.000 -0.031(6) 0.000
C21 0.142(6) 0.068(4) 0.133(6) 0.003(4) 0.009(5) -0.012(4)
C22 0.105(4) 0.079(4) 0.102(4) -0.019(3) -0.042(4) -0.006(3)
C23 0.128(7) 0.079(6) 0.092(6) 0.000 -0.018(6) 0.000
C24 0.094(6) 0.082(6) 0.074(5) 0.000 -0.029(5) 0.000

loop_
_atom_type_symbol
_atom_type_description
_atom_type_scat_dispersion_real
_atom_type_scat_dispersion_imag
_atom_type_scat_source
C C 0.0181 0.0091 'International Tables Vol C Tables 4.2.6.8 and 6.1.1.4'
H H 0.0000 0.0000 'International Tables Vol C Tables 4.2.6.8 and 6.1.1.4'
O O 0.0492 0.0322 'International Tables Vol C Tables 4.2.6.8 and 6.1.1.4'
Cu Cu -1.9646 0.5888 'International Tables Vol C Tables 4.2.6.8 and 6.1.1.4'

loop_
_geom_angle_atom_site_label_1
_geom_angle_atom_site_label_2
_geom_angle_atom_site_label_3
_geom_angle
_geom_angle_site_symmetry_1
_geom_angle_site_symmetry_3
O2 Cu1 O2 90.9(2) 4_665 2_655
O2 Cu1 O2 87.9(3) 4_665 3_565
O2 Cu1 O2 168.6(2) 2_655 3_565
O2 Cu1 O2 168.6(2) 4_665 .
O2 Cu1 O2 87.9(3) 2_655 .
O2 Cu1 O2 90.9(2) 3_565 .
O2 Cu1 O1 95.69(12) 4_665 .
O2 Cu1 O1 95.69(12) 2_655 .
O2 Cu1 O1 95.69(12) 3_565 .
O2 Cu1 O1 95.69(12) . .
O2 Cu1 Cu1 84.31(12) 4_665 9_665
O2 Cu1 Cu1 84.31(12) 2_655 9_665
O2 Cu1 Cu1 84.31(12) 3_565 9_665
O2 Cu1 Cu1 84.31(12) . 9_665
O1 Cu1 Cu1 180.0 . 9_665
O3 Cu2 O5 91.0(2) . .
O3 Cu2 O6 169.8(2) . .
O5 Cu2 O6 86.8(2) . .
O3 Cu2 O7 89.77(19) . .
O5 Cu2 O7 167.7(2) . .
O6 Cu2 O7 90.3(2) . .
O3 Cu2 O4 93.9(3) . .
O5 Cu2 O4 97.3(2) . .
O6 Cu2 O4 96.3(3) . .
O7 Cu2 O4 94.9(2) . .
O3 Cu2 Cu2 87.0(2) . 13
O5 Cu2 Cu2 85.24(17) . 13
O6 Cu2 Cu2 82.8(2) . 13
O7 Cu2 Cu2 82.53(18) . 13
O4 Cu2 Cu2 177.32(17) . 13
O9 Cu3 O9 86.8(3) 11 12
O9 Cu3 O9 92.1(3) 11 2
O9 Cu3 O9 168.7(2) 12 2
O9 Cu3 O9 168.7(2) 11 .
O9 Cu3 O9 92.1(3) 12 .
O9 Cu3 O9 86.8(3) 2 .
O9 Cu3 O8 95.67(12) 11 .
O9 Cu3 O8 95.67(12) 12 .
O9 Cu3 O8 95.67(12) 2 .
O9 Cu3 O8 95.67(12) . .
O9 Cu3 Cu3 84.33(12) 11 9
O9 Cu3 Cu3 84.33(12) 12 9
O9 Cu3 Cu3 84.33(12) 2 9
O9 Cu3 Cu3 84.33(12) . 9
O8 Cu3 Cu3 180.0 . 9
C1 O2 Cu1 121.9(4) . .
C12 O3 Cu2 121.9(5) 13 .
C13 O5 Cu2 124.1(5) 13 .
C12 O6 Cu2 121.8(5) . .
C13 O7 Cu2 124.4(5) . .
C24 O9 Cu3 122.7(4) . .
O2 C1 O2 127.5(8) . 12
O2 C1 C2 116.2(4) . .
O2 C1 C2 116.2(4) 12 .
C3 C2 C3 121.1(8) . 12
C3 C2 C1 119.4(4) . .
C3 C2 C1 119.4(4) 12 .
C2 C3 C4 120.9(6) . .
C2 C3 H3 119.6 . .
C4 C3 H3 119.6 . .
C5 C4 C3 119.5(6) . .
C5 C4 C6 117.6(5) . .
C3 C4 C6 122.7(5) . .
C4 C5 C4 117.5(8) 12 .
C4 C5 H5 121.3 12 .
C4 C5 H5 121.3 . .
C7 C6 C11 118.2(7) . .
C7 C6 C4 125.8(7) . .
C11 C6 C4 115.6(6) . .
C6 C7 C8 123.7(8) . .
C6 C7 H7 118.1 . .
C8 C7 H7 118.1 . .
C9 C8 C7 119.6(8) . .
C9 C8 H8 120.2 . .
C7 C8 H8 120.2 . .
C10 C9 C8 120.3(7) . .
C10 C9 C12 122.4(9) . .
C8 C9 C12 117.3(9) . .
C9 C10 C11 120.2(8) . .
C9 C10 H10 119.9 . .
C11 C10 H10 119.9 . .
C10 C11 C6 117.7(8) . .
C10 C11 H11 121.2 . .
C6 C11 H11 121.2 . .
O3 C12 O6 126.1(7) 13 .
O3 C12 C9 122.9(9) 13 .
O6 C12 C9 110.6(9) . .
O5 C13 O7 123.5(7) 13 .
O5 C13 C14 119.6(8) 13 .
O7 C13 C14 116.6(8) . .
C19 C14 C15 120.1(6) . .
C19 C14 C13 121.4(8) . .
C15 C14 C13 118.5(8) . .
C16 C15 C14 121.0(7) . .
C16 C15 H15 119.5 . .
C14 C15 H15 119.5 . .
C15 C16 C17 119.7(7) . .
C15 C16 H16 120.2 . .
C17 C16 H16 120.2 . .
C18 C17 C16 120.1(6) . .
C18 C17 C21 121.8(6) . .
C16 C17 C21 118.1(7) . .
C19 C18 C17 118.8(7) . .
C19 C18 H18 120.6 . .
C17 C18 H18 120.6 . .
C18 C19 C14 120.4(7) . .
C18 C19 H19 119.8 . .
C14 C19 H19 119.8 . .
C21 C20 C21 118.5(9) . 3
C21 C20 H20 120.8 . .
C21 C20 H20 120.8 3 .
C22 C21 C20 117.7(6) . .
C22 C21 C17 124.7(6) . .
C20 C21 C17 117.4(7) . .
C23 C22 C21 123.3(6) . .
C23 C22 H22 118.4 . .
C21 C22 H22 118.4 . .
C22 C23 C22 119.4(8) 3 .
C22 C23 C24 120.2(4) 3 .
C22 C23 C24 120.2(4) . .
O9 C24 O9 124.8(7) . 3
O9 C24 C23 116.5(4) . .
O9 C24 C23 116.5(4) 3 .

loop_
_geom_bond_atom_site_label_1
_geom_bond_atom_site_label_2
_geom_bond_distance
_geom_bond_site_symmetry_2
Cu1 O2 1.977(4) 4_665
Cu1 O2 1.977(4) 2_655
Cu1 O2 1.977(4) 3_565
Cu1 O2 1.977(4) .
Cu1 O1 2.115(9) .
Cu1 Cu1 2.649(3) 9_665
Cu2 O3 1.922(4) .
Cu2 O5 1.957(5) .
Cu2 O6 1.970(6) .
Cu2 O7 1.981(5) .
Cu2 O4 2.240(6) .
Cu2 Cu2 2.615(2) 13
Cu3 O9 1.952(4) 11
Cu3 O9 1.952(4) 12
Cu3 O9 1.952(4) 2
Cu3 O9 1.952(4) .
Cu3 O8 2.125(8) .
Cu3 Cu3 2.653(3) 9
O2 C1 1.258(5) .
O3 C12 1.215(10) 13
O5 C13 1.211(8) 13
O6 C12 1.331(9) .
O7 C13 1.280(8) .
O9 C24 1.279(5) .
C1 O2 1.258(5) 12
C1 C2 1.478(11) .
C2 C3 1.340(7) .
C2 C3 1.340(7) 12
C3 C4 1.463(8) .
C3 H3 0.9400 .
C4 C5 1.416(7) .
C4 C6 1.496(8) .
C5 C4 1.416(7) 12
C5 H5 0.9400 .
C6 C7 1.308(9) .
C6 C11 1.420(10) .
C7 C8 1.361(9) .
C7 H7 0.9400 .
C8 C9 1.357(10) .
C8 H8 0.9400 .
C9 C10 1.340(10) .
C9 C12 1.544(10) .
C10 C11 1.422(10) .
C10 H10 0.9400 .
C11 H11 0.9400 .
C12 O3 1.215(10) 13
C13 O5 1.211(8) 13
C13 C14 1.517(9) .
C14 C19 1.389(9) .
C14 C15 1.361(9) .
C15 C16 1.368(9) .
C15 H15 0.9400 .
C16 C17 1.386(9) .
C16 H16 0.9400 .
C17 C18 1.404(9) .
C17 C21 1.494(9) .
C18 C19 1.376(8) .
C18 H18 0.9400 .
C19 H19 0.9400 .
C20 C21 1.445(8) .
C20 C21 1.445(8) 3
C20 H20 0.9400 .
C21 C22 1.363(9) .
C22 C23 1.354(6) .
C22 H22 0.9400 .
C23 C22 1.354(6) 3
C23 C24 1.505(11) .
C24 O9 1.279(5) 3

loop_
_geom_torsion_atom_site_label_1
_geom_torsion_atom_site_label_2
_geom_torsion_atom_site_label_3
_geom_torsion_atom_site_label_4
_geom_torsion
_geom_torsion_site_symmetry_1
_geom_torsion_site_symmetry_4
O2 Cu1 O2 C1 0.9(6) 4_665 .
O2 Cu1 O2 C1 -83.5(6) 2_655 .
O2 Cu1 O2 C1 85.1(6) 3_565 .
O1 Cu1 O2 C1 -179.1(6) . .
Cu1 Cu1 O2 C1 0.9(6) 9_665 .
O5 Cu2 O3 C12 89.9(6) . 13
O6 Cu2 O3 C12 12.8(15) . 13
O7 Cu2 O3 C12 -77.9(6) . 13
O4 Cu2 O3 C12 -172.8(6) . 13
Cu2 Cu2 O3 C12 4.7(6) 13 13
O3 Cu2 O5 C13 -83.3(7) . 13
O6 Cu2 O5 C13 86.7(6) . 13
O7 Cu2 O5 C13 10.0(15) . 13
O4 Cu2 O5 C13 -177.3(6) . 13
Cu2 Cu2 O5 C13 3.7(6) 13 13
O3 Cu2 O6 C12 -7.2(15) . .
O5 Cu2 O6 C12 -84.6(6) . .
O7 Cu2 O6 C12 83.5(6) . .
O4 Cu2 O6 C12 178.5(6) . .
Cu2 Cu2 O6 C12 1.0(5) 13 .
O3 Cu2 O7 C13 87.2(6) . .
O5 Cu2 O7 C13 -6.2(13) . .
O6 Cu2 O7 C13 -82.5(6) . .
O4 Cu2 O7 C13 -178.9(5) . .
Cu2 Cu2 O7 C13 0.2(5) 13 .
O9 Cu3 O9 C24 5.8(6) 11 .
O9 Cu3 O9 C24 -78.2(6) 12 .
O9 Cu3 O9 C24 90.5(6) 2 .
O8 Cu3 O9 C24 -174.2(6) . .
Cu3 Cu3 O9 C24 5.8(6) 9 .
Cu1 O2 C1 O2 -2.1(13) . 12
Cu1 O2 C1 C2 174.2(5) . .
O2 C1 C2 C3 -0.5(12) . .
O2 C1 C2 C3 176.3(8) 12 .
O2 C1 C2 C3 -176.3(8) . 12
O2 C1 C2 C3 0.5(12) 12 12
C3 C2 C3 C4 -8.5(14) 12 .
C1 C2 C3 C4 175.8(7) . .
C2 C3 C4 C5 6.1(11) . .
C2 C3 C4 C6 -179.6(7) . .
C3 C4 C5 C4 -3.8(13) . 12
C6 C4 C5 C4 -178.4(6) . 12
C5 C4 C6 C7 -46.3(11) . .
C3 C4 C6 C7 139.2(8) . .
C5 C4 C6 C11 126.6(8) . .
C3 C4 C6 C11 -47.9(9) . .
C11 C6 C7 C8 6.1(13) . .
C4 C6 C7 C8 178.8(7) . .
C6 C7 C8 C9 -4.1(13) . .
C7 C8 C9 C10 2.3(13) . .
C7 C8 C9 C12 178.9(7) . .
C8 C9 C10 C11 -2.7(12) . .
C12 C9 C10 C11 -179.1(7) . .
C9 C10 C11 C6 4.6(11) . .
C7 C6 C11 C10 -6.1(11) . .
C4 C6 C11 C10 -179.6(6) . .
Cu2 O6 C12 O3 -5.2(11) . 13
Cu2 O6 C12 C9 -178.2(4) . .
C10 C9 C12 O3 164.2(8) . 13
C8 C9 C12 O3 -12.2(11) . 13
C10 C9 C12 O6 -22.5(10) . .
C8 C9 C12 O6 161.0(7) . .
Cu2 O7 C13 O5 -3.1(10) . 13
Cu2 O7 C13 C14 -177.1(4) . .
O5 C13 C14 C19 -171.4(7) 13 .
O7 C13 C14 C19 2.9(10) . .
O5 C13 C14 C15 7.4(10) 13 .
O7 C13 C14 C15 -178.4(7) . .
C19 C14 C15 C16 1.4(12) . .
C13 C14 C15 C16 -177.3(7) . .
C14 C15 C16 C17 -1.4(12) . .
C15 C16 C17 C18 -0.2(11) . .
C15 C16 C17 C21 -179.3(7) . .
C16 C17 C18 C19 1.8(11) . .
C21 C17 C18 C19 -179.3(7) . .
C17 C18 C19 C14 -1.7(12) . .
C15 C14 C19 C18 0.1(12) . .
C13 C14 C19 C18 178.9(7) . .
C21 C20 C21 C22 1.6(14) 3 .
C21 C20 C21 C17 177.7(6) 3 .
C18 C17 C21 C22 -142.3(8) . .
C16 C17 C21 C22 36.7(11) . .
C18 C17 C21 C20 41.8(11) . .
C16 C17 C21 C20 -139.2(8) . .
C20 C21 C22 C23 0.7(12) . .
C17 C21 C22 C23 -175.1(8) . .
C21 C22 C23 C22 -3.0(14) . 3
C21 C22 C23 C24 -179.7(7) . .
Cu3 O9 C24 O9 -12.6(12) . 3
Cu3 O9 C24 C23 -174.8(5) . .
C22 C23 C24 O9 173.5(7) 3 .
C22 C23 C24 O9 -9.8(12) . .
C22 C23 C24 O9 9.8(12) 3 3
C22 C23 C24 O9 -173.5(7) . 3

loop_
_platon_squeeze_void_nr
_platon_squeeze_void_average_x
_platon_squeeze_void_average_y
_platon_squeeze_void_average_z
_platon_squeeze_void_volume
_platon_squeeze_void_count_electrons
_platon_squeeze_void_content
1 0.224 -0.017 -0.004 21527 5499 ' '
